data_4311461
loop_
_publ_author_name
'Svilen Bobev'
'Joe D. Thompson'
'John L. Sarrao'
'Marilyn M. Olmstead'
'H\%akon Hope'
'Susan M. Kauzlarich'

_publ_contact_author
;
Dr. Svilen Bobev
LANSCE-12   Mail Stop H805
Los Alamos National Laboratory
Los Alamos, NM 87545
Phone: (505) 665-7272
Fax: (505) 665-2676
e-mail: sbobev@lanl.gov
USA
;
_publ_section_title
;
 Probing the Limits of the Zintl Concept: Structure and Bonding in
 Rare-Earth and Alkaline-Earth Zinc-Antimonides Yb9Zn4+xSb9 and
 Ca9Zn4.5Sb9
;
_journal_name_full 'Inorganic Chemistry'
_journal_page_first 5044
_journal_page_last 5052
_journal_paper_doi 10.1021/ic049836j
_journal_volume 43
_journal_year 2004
_chemical_formula_moiety Ca18Zn8.96Sb18
_chemical_formula_sum 'Ca18 Sb18 Zn8.96'
_chemical_formula_weight 3498.75
_chemical_melting_point ?
_chemical_name_common Ca18Zn8.96Sb18
_chemical_name_systematic
; 
 ? 
;
_space_group_IT_number 55
_symmetry_cell_setting orthorhombic
_symmetry_space_group_name_Hall '-P 2 2ab'
_symmetry_space_group_name_H-M 'P b a m'
_atom_sites_solution_hydrogens geom
_atom_sites_solution_primary direct
_atom_sites_solution_secondary difmap
_audit_creation_method SHELXL-97
_cell_angle_alpha 90.00
_cell_angle_beta 90.00
_cell_angle_gamma 90.00
_cell_formula_units_Z 1
_cell_length_a 21.830(1)
_cell_length_b 12.4476(9)
_cell_length_c 4.5414(3)
_cell_measurement_reflns_used 2224
_cell_measurement_temperature 90(3)
_cell_measurement_theta_max 31.5
_cell_measurement_theta_min 1.9
_cell_volume 1234.04(13)
_computing_cell_refinement 'SMART (Bruker, 2000)'
_computing_data_collection 'SMART (Bruker, 2000)'
_computing_data_reduction 'SAINT (Bruker, 1999)'
_computing_molecular_graphics 'SHELXTL 5.1 (Sheldrick, 1994)'
_computing_publication_material 'SHELXL-97 (Sheldrick, 1997)'
_computing_structure_refinement 'SHELXL-97 (Sheldrick, 1997)'
_computing_structure_solution 'SHELXS-97 (Sheldrick, 1990)'
_diffrn_ambient_temperature 90(3)
_diffrn_detector_area_resol_mean 8.3
_diffrn_measured_fraction_theta_full 0.968
_diffrn_measured_fraction_theta_max 0.968
_diffrn_measurement_device_type 'Bruker Smart 1000'
_diffrn_measurement_method \w
_diffrn_radiation_monochromator graphite
_diffrn_radiation_source 'normal-focus sealed tube'
_diffrn_radiation_type MoK\a
_diffrn_radiation_wavelength 0.71073
_diffrn_reflns_av_R_equivalents 0.0632
_diffrn_reflns_av_sigmaI/netI 0.0555
_diffrn_reflns_limit_h_max 31
_diffrn_reflns_limit_h_min -22
_diffrn_reflns_limit_k_max 18
_diffrn_reflns_limit_k_min -12
_diffrn_reflns_limit_l_max 6
_diffrn_reflns_limit_l_min -6
_diffrn_reflns_number 11188
_diffrn_reflns_theta_full 31.51
_diffrn_reflns_theta_max 31.51
_diffrn_reflns_theta_min 1.87
_exptl_absorpt_coefficient_mu 15.791
_exptl_absorpt_correction_T_max 0.5712
_exptl_absorpt_correction_T_min 0.3653
_exptl_absorpt_correction_type empirical
_exptl_crystal_colour dark-metallic
_exptl_crystal_density_diffrn 4.708
_exptl_crystal_density_method 'not measured'
_exptl_crystal_description irregular
_exptl_crystal_F_000 1546.7
_exptl_crystal_size_max 0.08
_exptl_crystal_size_mid 0.06
_exptl_crystal_size_min 0.04
_refine_diff_density_max 1.980
_refine_diff_density_min -2.416
_refine_diff_density_rms 0.419
_refine_ls_extinction_coef 0.00024(4)
_refine_ls_extinction_expression Fc^*^=kFc[1+0.001xFc^2^\l^3^/sin(2\q)]^-1/4^
_refine_ls_extinction_method SHELXL
_refine_ls_goodness_of_fit_ref 1.014
_refine_ls_hydrogen_treatment mixed
_refine_ls_matrix_type full
_refine_ls_number_parameters 77
_refine_ls_number_reflns 2224
_refine_ls_number_restraints 0
_refine_ls_restrained_S_all 1.014
_refine_ls_R_factor_all 0.0588
_refine_ls_R_factor_gt 0.0333
_refine_ls_shift/su_max 0.000
_refine_ls_shift/su_mean 0.000
_refine_ls_structure_factor_coef Fsqd
_refine_ls_weighting_details 'calc w=1/[\s^2^(Fo^2^)+(0.0216P)^2^+3.7788P] where P=(Fo^2^+2Fc^2^)/3'
_refine_ls_weighting_scheme calc
_refine_ls_wR_factor_gt 0.0583
_refine_ls_wR_factor_ref 0.0661
_reflns_number_gt 1644
_reflns_number_total 2224
_reflns_threshold_expression >2sigma(I)
_cod_data_source_file ic049836jsi20040209_113236_4.cif
_cod_data_source_block Ca18Zn8.96(2)Sb18
_cod_depositor_comments
;
The following automatic conversions were performed:
'_symmetry_cell_setting' value 'Orthorhombic' changed to 'orthorhombic'
according to '/home/adriana/struct/CIF-dictionaries/cif_core.dic'
dictionary named 'cif_core.dic' version 2.4.1 from 2010-06-29.

Automatic conversion script
Id: cif_fix_enum 1555 2011-01-17 13:19:09Z saulius 

The following automatic conversions were performed:

'_chemical_melting_point' value 'not measured' was changed to '?' -
the value is undefined or not given.

Automatic conversion script
Id: cif_fix_values 1569 2011-02-09 13:29:24Z adriana 
;
_cod_original_cell_volume 1234.1(1)
_cod_database_code 4311461

loop_
_symmetry_equiv_pos_as_xyz
'x, y, z'
'-x, -y, z'
'-x+1/2, y+1/2, -z'
'x+1/2, -y+1/2, -z'
'-x, -y, -z'
'x, y, -z'
'x-1/2, -y-1/2, z'
'-x-1/2, y-1/2, z'

loop_
_atom_site_label
_atom_site_type_symbol
_atom_site_fract_x
_atom_site_fract_y
_atom_site_fract_z
_atom_site_U_iso_or_equiv
_atom_site_adp_type
_atom_site_occupancy
_atom_site_symmetry_multiplicity
_atom_site_calc_flag
_atom_site_refinement_flags
_atom_site_disorder_assembly
_atom_site_disorder_group
Ca1 Ca 0.0000 0.0000 0.5000 0.0096(5) Uani 1 4 d S . .
Ca2 Ca 0.13794(8) 0.13660(14) 0.0000 0.0092(3) Uani 1 2 d S . .
Ca3 Ca 0.09143(7) 0.43957(14) 0.0000 0.0069(3) Uani 1 2 d S . .
Ca4 Ca 0.26082(8) 0.37786(15) 0.0000 0.0091(3) Uani 1 2 d S . .
Ca5 Ca 0.39739(8) 0.21094(15) 0.5000 0.0116(4) Uani 1 2 d S . .
Sb1 Sb 0.0000 0.5000 0.5000 0.00545(16) Uani 1 4 d S . .
Sb2 Sb 0.49655(3) 0.30599(5) 0.0000 0.00707(12) Uani 1 2 d S . .
Sb3 Sb 0.30514(3) 0.12269(5) 0.0000 0.00701(12) Uani 1 2 d S . .
Sb4 Sb 0.35239(2) 0.45971(4) 0.5000 0.00513(12) Uani 1 2 d S . .
Sb5 Sb 0.16678(2) 0.30937(5) 0.5000 0.00474(12) Uani 1 2 d S . .
Zn1 Zn 0.04546(4) 0.27906(9) 0.5000 0.0085(2) Uani 1 2 d S . .
Zn2 Zn 0.23875(4) 0.12024(9) 0.5000 0.0091(2) Uani 1 2 d S . .
Zn3 Zn 0.3967(2) 0.3945(4) 0.0000 0.0177(16) Uani 0.239(4) 2 d SP . .

loop_
_atom_site_aniso_label
_atom_site_aniso_U_11
_atom_site_aniso_U_22
_atom_site_aniso_U_33
_atom_site_aniso_U_23
_atom_site_aniso_U_13
_atom_site_aniso_U_12
Ca1 0.0115(12) 0.0064(12) 0.0110(11) 0.000 0.000 -0.0039(10)
Ca2 0.0096(8) 0.0105(9) 0.0075(7) 0.000 0.000 0.0015(7)
Ca3 0.0055(8) 0.0091(9) 0.0061(7) 0.000 0.000 0.0007(6)
Ca4 0.0123(9) 0.0085(9) 0.0064(7) 0.000 0.000 -0.0026(7)
Ca5 0.0069(8) 0.0108(10) 0.0170(8) 0.000 0.000 -0.0025(7)
Sb1 0.0061(4) 0.0054(4) 0.0048(3) 0.000 0.000 0.0016(3)
Sb2 0.0096(3) 0.0067(3) 0.0049(2) 0.000 0.000 -0.0009(2)
Sb3 0.0071(3) 0.0093(3) 0.0046(2) 0.000 0.000 0.0026(2)
Sb4 0.0057(3) 0.0045(3) 0.0051(2) 0.000 0.000 0.0001(2)
Sb5 0.0051(3) 0.0048(3) 0.0043(2) 0.000 0.000 0.0002(2)
Zn1 0.0069(5) 0.0092(5) 0.0094(4) 0.000 0.000 -0.0012(4)
Zn2 0.0078(5) 0.0115(5) 0.0081(4) 0.000 0.000 0.0008(4)
Zn3 0.014(3) 0.035(3) 0.004(2) 0.000 0.000 0.014(2)

loop_
_atom_type_symbol
_atom_type_description
_atom_type_scat_dispersion_real
_atom_type_scat_dispersion_imag
_atom_type_scat_source
Zn Zn 0.2839 1.4301 'International Tables Vol C Tables 4.2.6.8 and 6.1.1.4'
Sb Sb -0.5866 1.5461 'International Tables Vol C Tables 4.2.6.8 and 6.1.1.4'
Ca Ca 0.2262 0.3064 'International Tables Vol C Tables 4.2.6.8 and 6.1.1.4'

loop_
_geom_angle_atom_site_label_1
_geom_angle_atom_site_label_2
_geom_angle_atom_site_label_3
_geom_angle
_geom_angle_site_symmetry_1
_geom_angle_site_symmetry_3
_geom_angle_publ_flag
Sb4 Ca1 Sb4 180.0 7_565 3_546 ?
Sb4 Ca1 Sb2 82.272(12) 7_565 7_566 ?
Sb4 Ca1 Sb2 97.728(12) 3_546 7_566 ?
Sb4 Ca1 Sb2 97.728(12) 7_565 3_545 ?
Sb4 Ca1 Sb2 82.272(12) 3_546 3_545 ?
Sb2 Ca1 Sb2 180.0 7_566 3_545 ?
Sb4 Ca1 Sb2 82.272(12) 7_565 7_565 ?
Sb4 Ca1 Sb2 97.728(12) 3_546 7_565 ?
Sb2 Ca1 Sb2 86.444(15) 7_566 7_565 ?
Sb2 Ca1 Sb2 93.556(15) 3_545 7_565 ?
Sb4 Ca1 Sb2 97.728(12) 7_565 3_546 ?
Sb4 Ca1 Sb2 82.272(12) 3_546 3_546 ?
Sb2 Ca1 Sb2 93.556(15) 7_566 3_546 ?
Sb2 Ca1 Sb2 86.444(15) 3_545 3_546 ?
Sb2 Ca1 Sb2 180.000(14) 7_565 3_546 ?
Sb4 Ca1 Zn3 45.38(5) 7_565 7_565 ?
Sb4 Ca1 Zn3 134.62(5) 3_546 7_565 ?
Sb2 Ca1 Zn3 99.10(8) 7_566 7_565 ?
Sb2 Ca1 Zn3 80.90(8) 3_545 7_565 ?
Sb2 Ca1 Zn3 42.18(7) 7_565 7_565 ?
Sb2 Ca1 Zn3 137.82(7) 3_546 7_565 ?
Sb4 Ca1 Zn3 134.62(5) 7_565 3_546 ?
Sb4 Ca1 Zn3 45.38(5) 3_546 3_546 ?
Sb2 Ca1 Zn3 80.90(8) 7_566 3_546 ?
Sb2 Ca1 Zn3 99.10(8) 3_545 3_546 ?
Sb2 Ca1 Zn3 137.82(7) 7_565 3_546 ?
Sb2 Ca1 Zn3 42.18(7) 3_546 3_546 ?
Zn3 Ca1 Zn3 180.00(17) 7_565 3_546 ?
Sb4 Ca1 Zn3 45.38(5) 7_565 7_566 ?
Sb4 Ca1 Zn3 134.62(5) 3_546 7_566 ?
Sb2 Ca1 Zn3 42.18(7) 7_566 7_566 ?
Sb2 Ca1 Zn3 137.82(7) 3_545 7_566 ?
Sb2 Ca1 Zn3 99.10(8) 7_565 7_566 ?
Sb2 Ca1 Zn3 80.90(8) 3_546 7_566 ?
Zn3 Ca1 Zn3 82.07(11) 7_565 7_566 ?
Zn3 Ca1 Zn3 97.93(11) 3_546 7_566 ?
Sb4 Ca1 Zn3 134.62(5) 7_565 3_545 ?
Sb4 Ca1 Zn3 45.38(5) 3_546 3_545 ?
Sb2 Ca1 Zn3 137.82(7) 7_566 3_545 ?
Sb2 Ca1 Zn3 42.18(7) 3_545 3_545 ?
Sb2 Ca1 Zn3 80.90(8) 7_565 3_545 ?
Sb2 Ca1 Zn3 99.10(8) 3_546 3_545 ?
Zn3 Ca1 Zn3 97.93(11) 7_565 3_545 ?
Zn3 Ca1 Zn3 82.07(11) 3_546 3_545 ?
Zn3 Ca1 Zn3 180.0 7_566 3_545 ?
Sb4 Ca1 Zn1 97.096(18) 7_565 . ?
Sb4 Ca1 Zn1 82.904(18) 3_546 . ?
Sb2 Ca1 Zn1 46.045(9) 7_566 . ?
Sb2 Ca1 Zn1 133.955(9) 3_545 . ?
Sb2 Ca1 Zn1 46.045(9) 7_565 . ?
Sb2 Ca1 Zn1 133.955(9) 3_546 . ?
Zn3 Ca1 Zn1 79.27(8) 7_565 . ?
Zn3 Ca1 Zn1 100.73(8) 3_546 . ?
Zn3 Ca1 Zn1 79.27(8) 7_566 . ?
Zn3 Ca1 Zn1 100.73(8) 3_545 . ?
Sb4 Ca1 Zn1 82.904(18) 7_565 5_556 ?
Sb4 Ca1 Zn1 97.096(18) 3_546 5_556 ?
Sb2 Ca1 Zn1 133.955(9) 7_566 5_556 ?
Sb2 Ca1 Zn1 46.045(9) 3_545 5_556 ?
Sb2 Ca1 Zn1 133.955(9) 7_565 5_556 ?
Sb2 Ca1 Zn1 46.045(9) 3_546 5_556 ?
Zn3 Ca1 Zn1 100.73(8) 7_565 5_556 ?
Zn3 Ca1 Zn1 79.27(8) 3_546 5_556 ?
Zn3 Ca1 Zn1 100.73(8) 7_566 5_556 ?
Zn3 Ca1 Zn1 79.27(8) 3_545 5_556 ?
Zn1 Ca1 Zn1 180.0 . 5_556 ?
Zn3 Ca2 Sb2 88.94(10) 3_545 7_565 ?
Zn3 Ca2 Zn2 96.13(7) 3_545 . ?
Sb2 Ca2 Zn2 133.72(3) 7_565 . ?
Zn3 Ca2 Zn2 96.13(7) 3_545 1_554 ?
Sb2 Ca2 Zn2 133.72(3) 7_565 1_554 ?
Zn2 Ca2 Zn2 91.55(5) . 1_554 ?
Zn3 Ca2 Sb4 48.89(4) 3_545 3_545 ?
Sb2 Ca2 Sb4 102.80(4) 7_565 3_545 ?
Zn2 Ca2 Sb4 114.99(6) . 3_545 ?
Zn2 Ca2 Sb4 52.83(3) 1_554 3_545 ?
Zn3 Ca2 Sb4 48.89(4) 3_545 3_546 ?
Sb2 Ca2 Sb4 102.80(4) 7_565 3_546 ?
Zn2 Ca2 Sb4 52.83(3) . 3_546 ?
Zn2 Ca2 Sb4 114.99(6) 1_554 3_546 ?
Sb4 Ca2 Sb4 91.50(5) 3_545 3_546 ?
Zn3 Ca2 Sb5 134.58(2) 3_545 . ?
Sb2 Ca2 Sb5 92.30(4) 7_565 . ?
Zn2 Ca2 Sb5 52.86(3) . . ?
Zn2 Ca2 Sb5 114.60(6) 1_554 . ?
Sb4 Ca2 Sb5 164.79(6) 3_545 . ?
Sb4 Ca2 Sb5 86.861(14) 3_546 . ?
Zn3 Ca2 Sb5 134.58(2) 3_545 1_554 ?
Sb2 Ca2 Sb5 92.30(4) 7_565 1_554 ?
Zn2 Ca2 Sb5 114.60(6) . 1_554 ?
Zn2 Ca2 Sb5 52.86(3) 1_554 1_554 ?
Sb4 Ca2 Sb5 86.861(14) 3_545 1_554 ?
Sb4 Ca2 Sb5 164.79(6) 3_546 1_554 ?
Sb5 Ca2 Sb5 90.76(5) . 1_554 ?
Zn3 Ca2 Zn1 110.43(8) 3_545 . ?
Sb2 Ca2 Zn1 47.72(3) 7_565 . ?
Zn2 Ca2 Zn1 88.19(2) . . ?
Zn2 Ca2 Zn1 153.31(6) 1_554 . ?
Sb4 Ca2 Zn1 148.28(6) 3_545 . ?
Sb4 Ca2 Zn1 85.76(2) 3_546 . ?
Sb5 Ca2 Zn1 46.69(2) . . ?
Sb5 Ca2 Zn1 103.47(5) 1_554 . ?
Zn3 Ca2 Zn1 110.43(8) 3_545 1_554 ?
Sb2 Ca2 Zn1 47.72(3) 7_565 1_554 ?
Zn2 Ca2 Zn1 153.31(6) . 1_554 ?
Zn2 Ca2 Zn1 88.19(2) 1_554 1_554 ?
Sb4 Ca2 Zn1 85.76(2) 3_545 1_554 ?
Sb4 Ca2 Zn1 148.28(6) 3_546 1_554 ?
Sb5 Ca2 Zn1 103.47(5) . 1_554 ?
Sb5 Ca2 Zn1 46.69(2) 1_554 1_554 ?
Zn1 Ca2 Zn1 80.40(4) . 1_554 ?
Zn3 Ca2 Sb3 101.38(10) 3_545 . ?
Sb2 Ca2 Sb3 169.68(6) 7_565 . ?
Zn2 Ca2 Sb3 45.83(3) . . ?
Zn2 Ca2 Sb3 45.83(3) 1_554 . ?
Sb4 Ca2 Sb3 84.29(4) 3_545 . ?
Sb4 Ca2 Sb3 84.29(4) 3_546 . ?
Sb5 Ca2 Sb3 80.49(4) . . ?
Sb5 Ca2 Sb3 80.49(4) 1_554 . ?
Zn1 Ca2 Sb3 126.66(4) . . ?
Zn1 Ca2 Sb3 126.66(4) 1_554 . ?
Zn3 Ca2 Ca3 150.83(11) 3_545 . ?
Sb2 Ca2 Ca3 61.89(4) 7_565 . ?
Zn2 Ca2 Ca3 104.04(5) . . ?
Zn2 Ca2 Ca3 104.04(5) 1_554 . ?
Sb4 Ca2 Ca3 133.47(3) 3_545 . ?
Sb4 Ca2 Ca3 133.47(3) 3_546 . ?
Sb5 Ca2 Ca3 53.16(3) . . ?
Sb5 Ca2 Ca3 53.16(3) 1_554 . ?
Zn1 Ca2 Ca3 50.51(3) . . ?
Zn1 Ca2 Ca3 50.51(3) 1_554 . ?
Sb3 Ca2 Ca3 107.78(5) . . ?
Sb1 Ca3 Sb1 93.58(4) 1_554 . ?
Sb1 Ca3 Zn1 55.27(2) 1_554 1_554 ?
Sb1 Ca3 Zn1 117.97(5) . 1_554 ?
Sb1 Ca3 Zn1 117.97(5) 1_554 . ?
Sb1 Ca3 Zn1 55.27(2) . . ?
Zn1 Ca3 Zn1 90.89(5) 1_554 . ?
Sb1 Ca3 Sb3 106.22(4) 1_554 3 ?
Sb1 Ca3 Sb3 106.22(4) . 3 ?
Zn1 Ca3 Sb3 131.84(3) 1_554 3 ?
Zn1 Ca3 Sb3 131.84(3) . 3 ?
Sb1 Ca3 Sb5 86.284(12) 1_554 1_554 ?
Sb1 Ca3 Sb5 163.19(6) . 1_554 ?
Zn1 Ca3 Sb5 49.20(3) 1_554 1_554 ?
Zn1 Ca3 Sb5 110.23(6) . 1_554 ?
Sb3 Ca3 Sb5 89.89(4) 3 1_554 ?
Sb1 Ca3 Sb5 163.19(6) 1_554 . ?
Sb1 Ca3 Sb5 86.284(12) . . ?
Zn1 Ca3 Sb5 110.23(6) 1_554 . ?
Zn1 Ca3 Sb5 49.20(3) . . ?
Sb3 Ca3 Sb5 89.89(4) 3 . ?
Sb5 Ca3 Sb5 89.04(4) 1_554 . ?
Sb1 Ca3 Sb2 80.82(3) 1_554 7_565 ?
Sb1 Ca3 Sb2 80.82(3) . 7_565 ?
Zn1 Ca3 Sb2 45.92(3) 1_554 7_565 ?
Zn1 Ca3 Sb2 45.92(3) . 7_565 ?
Sb3 Ca3 Sb2 169.40(6) 3 7_565 ?
Sb5 Ca3 Sb2 82.57(4) 1_554 7_565 ?
Sb5 Ca3 Sb2 82.57(4) . 7_565 ?
Sb1 Ca3 Ca4 132.56(2) 1_554 . ?
Sb1 Ca3 Ca4 132.56(2) . . ?
Zn1 Ca3 Ca4 100.42(5) 1_554 . ?
Zn1 Ca3 Ca4 100.42(4) . . ?
Sb3 Ca3 Ca4 57.01(4) 3 . ?
Sb5 Ca3 Ca4 53.20(3) 1_554 . ?
Sb5 Ca3 Ca4 53.20(3) . . ?
Sb2 Ca3 Ca4 112.39(5) 7_565 . ?
Sb1 Ca3 Ca2 113.56(4) 1_554 . ?
Sb1 Ca3 Ca2 113.56(4) . . ?
Zn1 Ca3 Ca2 58.43(4) 1_554 . ?
Zn1 Ca3 Ca2 58.43(4) . . ?
Sb3 Ca3 Ca2 120.20(5) 3 . ?
Sb5 Ca3 Ca2 52.03(3) 1_554 . ?
Sb5 Ca3 Ca2 52.03(3) . . ?
Sb2 Ca3 Ca2 49.19(3) 7_565 . ?
Ca4 Ca3 Ca2 63.20(5) . . ?
Sb1 Ca3 Ca5 104.14(5) 1_554 3_556 ?
Sb1 Ca3 Ca5 55.42(3) . 3_556 ?
Zn1 Ca3 Ca5 159.24(5) 1_554 3_556 ?
Zn1 Ca3 Ca5 98.13(3) . 3_556 ?
Sb3 Ca3 Ca5 50.90(3) 3 3_556 ?
Sb5 Ca3 Ca5 140.77(5) 1_554 3_556 ?
Sb5 Ca3 Ca5 89.64(3) . 3_556 ?
Sb2 Ca3 Ca5 136.00(4) 7_565 3_556 ?
Ca4 Ca3 Ca5 96.31(5) . 3_556 ?
Ca2 Ca3 Ca5 141.66(3) . 3_556 ?
Sb1 Ca3 Ca5 55.42(3) 1_554 3 ?
Sb1 Ca3 Ca5 104.14(5) . 3 ?
Zn1 Ca3 Ca5 98.13(3) 1_554 3 ?
Zn1 Ca3 Ca5 159.24(5) . 3 ?
Sb3 Ca3 Ca5 50.90(3) 3 3 ?
Sb5 Ca3 Ca5 89.64(3) 1_554 3 ?
Sb5 Ca3 Ca5 140.77(5) . 3 ?
Sb2 Ca3 Ca5 136.00(4) 7_565 3 ?
Ca4 Ca3 Ca5 96.31(5) . 3 ?
Ca2 Ca3 Ca5 141.66(3) . 3 ?
Ca5 Ca3 Ca5 67.68(4) 3_556 3 ?
Zn3 Ca4 Sb5 131.54(4) . 1_554 ?
Zn3 Ca4 Sb5 131.54(4) . . ?
Sb5 Ca4 Sb5 91.22(5) 1_554 . ?
Zn3 Ca4 Sb4 49.69(5) . . ?
Sb5 Ca4 Sb4 176.87(7) 1_554 . ?
Sb5 Ca4 Sb4 88.963(11) . . ?
Zn3 Ca4 Sb4 49.69(5) . 1_554 ?
Sb5 Ca4 Sb4 88.963(11) 1_554 1_554 ?
Sb5 Ca4 Sb4 176.87(7) . 1_554 ?
Sb4 Ca4 Sb4 90.69(5) . 1_554 ?
Zn3 Ca4 Sb3 77.04(12) . . ?
Sb5 Ca4 Sb3 86.08(4) 1_554 . ?
Sb5 Ca4 Sb3 86.08(4) . . ?
Sb4 Ca4 Sb3 97.06(4) . . ?
Sb4 Ca4 Sb3 97.06(4) 1_554 . ?
Zn3 Ca4 Sb3 111.30(12) . 3 ?
Sb5 Ca4 Sb3 88.09(4) 1_554 3 ?
Sb5 Ca4 Sb3 88.09(4) . 3 ?
Sb4 Ca4 Sb3 88.79(4) . 3 ?
Sb4 Ca4 Sb3 88.79(4) 1_554 3 ?
Sb3 Ca4 Sb3 171.65(6) . 3 ?
Zn3 Ca4 Zn2 86.68(9) . 3_556 ?
Sb5 Ca4 Zn2 130.22(6) 1_554 3_556 ?
Sb5 Ca4 Zn2 77.66(3) . 3_556 ?
Sb4 Ca4 Zn2 46.82(2) . 3_556 ?
Sb4 Ca4 Zn2 99.86(5) 1_554 3_556 ?
Sb3 Ca4 Zn2 139.78(3) . 3_556 ?
Sb3 Ca4 Zn2 43.83(2) 3 3_556 ?
Zn3 Ca4 Zn2 86.68(9) . 3 ?
Sb5 Ca4 Zn2 77.66(3) 1_554 3 ?
Sb5 Ca4 Zn2 130.22(6) . 3 ?
Sb4 Ca4 Zn2 99.86(5) . 3 ?
Sb4 Ca4 Zn2 46.82(2) 1_554 3 ?
Sb3 Ca4 Zn2 139.78(3) . 3 ?
Sb3 Ca4 Zn2 43.83(2) 3 3 ?
Zn2 Ca4 Zn2 73.93(4) 3_556 3 ?
Zn3 Ca4 Ca3 164.28(13) . . ?
Sb5 Ca4 Ca3 54.69(3) 1_554 . ?
Sb5 Ca4 Ca3 54.69(3) . . ?
Sb4 Ca4 Ca3 123.24(4) . . ?
Sb4 Ca4 Ca3 123.24(4) 1_554 . ?
Sb3 Ca4 Ca3 118.68(6) . . ?
Sb3 Ca4 Ca3 52.97(4) 3 . ?
Zn2 Ca4 Ca3 80.79(4) 3_556 . ?
Zn2 Ca4 Ca3 80.79(4) 3 . ?
Zn3 Ca4 Ca2 51.55(11) . 3 ?
Sb5 Ca4 Ca2 125.93(4) 1_554 3 ?
Sb5 Ca4 Ca2 125.93(4) . 3 ?
Sb4 Ca4 Ca2 51.87(3) . 3 ?
Sb4 Ca4 Ca2 51.87(3) 1_554 3 ?
Sb3 Ca4 Ca2 128.60(6) . 3 ?
Sb3 Ca4 Ca2 59.75(4) 3 3 ?
Zn2 Ca4 Ca2 48.69(3) 3_556 3 ?
Zn2 Ca4 Ca2 48.69(3) 3 3 ?
Ca3 Ca4 Ca2 112.72(6) . 3 ?
Zn3 Ca4 Ca2 135.76(12) . . ?
Sb5 Ca4 Ca2 50.91(3) 1_554 . ?
Sb5 Ca4 Ca2 50.91(3) . . ?
Sb4 Ca4 Ca2 130.93(3) . . ?
Sb4 Ca4 Ca2 130.93(3) 1_554 . ?
Sb3 Ca4 Ca2 58.71(4) . . ?
Sb3 Ca4 Ca2 112.94(5) 3 . ?
Zn2 Ca4 Ca2 126.69(4) 3_556 . ?
Zn2 Ca4 Ca2 126.69(4) 3 . ?
Ca3 Ca4 Ca2 59.96(4) . . ?
Ca2 Ca4 Ca2 172.69(6) 3 . ?
Zn3 Ca5 Zn3 89.65(15) 1_556 . ?
Zn3 Ca5 Sb3 137.26(10) 1_556 . ?
Zn3 Ca5 Sb3 75.09(8) . . ?
Zn3 Ca5 Sb3 75.09(8) 1_556 1_556 ?
Zn3 Ca5 Sb3 137.26(10) . 1_556 ?
Sb3 Ca5 Sb3 89.42(5) . 1_556 ?
Zn3 Ca5 Zn1 88.69(9) 1_556 7_665 ?
Zn3 Ca5 Zn1 88.69(9) . 7_665 ?
Sb3 Ca5 Zn1 129.54(3) . 7_665 ?
Sb3 Ca5 Zn1 129.54(3) 1_556 7_665 ?
Zn3 Ca5 Sb4 47.36(7) 1_556 . ?
Zn3 Ca5 Sb4 47.36(7) . . ?
Sb3 Ca5 Sb4 97.80(4) . . ?
Sb3 Ca5 Sb4 97.80(4) 1_556 . ?
Zn1 Ca5 Sb4 105.40(6) 7_665 . ?
Zn3 Ca5 Sb2 43.55(8) 1_556 1_556 ?
Zn3 Ca5 Sb2 103.30(10) . 1_556 ?
Sb3 Ca5 Sb2 177.92(4) . 1_556 ?
Sb3 Ca5 Sb2 92.663(11) 1_556 1_556 ?
Zn1 Ca5 Sb2 48.80(3) 7_665 1_556 ?
Sb4 Ca5 Sb2 81.89(4) . 1_556 ?
Zn3 Ca5 Sb2 103.30(10) 1_556 . ?
Zn3 Ca5 Sb2 43.55(8) . . ?
Sb3 Ca5 Sb2 92.663(11) . . ?
Sb3 Ca5 Sb2 177.92(4) 1_556 . ?
Zn1 Ca5 Sb2 48.80(3) 7_665 . ?
Sb4 Ca5 Sb2 81.89(4) . . ?
Sb2 Ca5 Sb2 85.26(4) 1_556 . ?
Zn3 Ca5 Sb1 122.85(8) 1_556 3_546 ?
Zn3 Ca5 Sb1 122.85(8) . 3_546 ?
Sb3 Ca5 Sb1 98.40(4) . 3_546 ?
Sb3 Ca5 Sb1 98.40(4) 1_556 3_546 ?
Zn1 Ca5 Sb1 51.74(3) 7_665 3_546 ?
Sb4 Ca5 Sb1 157.14(6) . 3_546 ?
Sb2 Ca5 Sb1 81.34(4) 1_556 3_546 ?
Sb2 Ca5 Sb1 81.34(4) . 3_546 ?
Zn3 Ca5 Zn2 102.45(9) 1_556 . ?
Zn3 Ca5 Zn2 102.45(9) . . ?
Sb3 Ca5 Zn2 45.68(2) . . ?
Sb3 Ca5 Zn2 45.68(2) 1_556 . ?
Zn1 Ca5 Zn2 164.15(7) 7_665 . ?
Sb4 Ca5 Zn2 90.45(5) . . ?
Sb2 Ca5 Zn2 136.32(2) 1_556 . ?
Sb2 Ca5 Zn2 136.32(2) . . ?
Sb1 Ca5 Zn2 112.41(5) 3_546 . ?
Zn3 Ca5 Ca3 168.64(8) 1_556 3_545 ?
Zn3 Ca5 Ca3 101.26(7) . 3_545 ?
Sb3 Ca5 Ca3 50.48(3) . 3_545 ?
Sb3 Ca5 Ca3 98.46(5) 1_556 3_545 ?
Zn1 Ca5 Ca3 88.40(5) 7_665 3_545 ?
Sb4 Ca5 Ca3 143.88(3) . 3_545 ?
Sb2 Ca5 Ca3 129.11(5) 1_556 3_545 ?
Sb2 Ca5 Ca3 82.91(3) . 3_545 ?
Sb1 Ca5 Ca3 48.00(3) 3_546 3_545 ?
Zn2 Ca5 Ca3 78.47(4) . 3_545 ?
Zn3 Ca5 Ca3 101.26(7) 1_556 3_546 ?
Zn3 Ca5 Ca3 168.64(8) . 3_546 ?
Sb3 Ca5 Ca3 98.46(5) . 3_546 ?
Sb3 Ca5 Ca3 50.48(3) 1_556 3_546 ?
Zn1 Ca5 Ca3 88.40(5) 7_665 3_546 ?
Sb4 Ca5 Ca3 143.88(3) . 3_546 ?
Sb2 Ca5 Ca3 82.91(3) 1_556 3_546 ?
Sb2 Ca5 Ca3 129.11(5) . 3_546 ?
Sb1 Ca5 Ca3 48.00(3) 3_546 3_546 ?
Zn2 Ca5 Ca3 78.47(4) . 3_546 ?
Ca3 Ca5 Ca3 67.68(4) 3_545 3_546 ?
Zn1 Sb1 Zn1 180.0 5_566 . ?
Zn1 Sb1 Ca3 116.40(3) 5_566 1_556 ?
Zn1 Sb1 Ca3 63.60(3) . 1_556 ?
Zn1 Sb1 Ca3 63.60(3) 5_566 5_565 ?
Zn1 Sb1 Ca3 116.40(3) . 5_565 ?
Ca3 Sb1 Ca3 180.0 1_556 5_565 ?
Zn1 Sb1 Ca3 63.60(3) 5_566 5_566 ?
Zn1 Sb1 Ca3 116.40(3) . 5_566 ?
Ca3 Sb1 Ca3 86.42(4) 1_556 5_566 ?
Ca3 Sb1 Ca3 93.58(4) 5_565 5_566 ?
Zn1 Sb1 Ca3 116.40(3) 5_566 . ?
Zn1 Sb1 Ca3 63.60(3) . . ?
Ca3 Sb1 Ca3 93.58(4) 1_556 . ?
Ca3 Sb1 Ca3 86.42(4) 5_565 . ?
Ca3 Sb1 Ca3 180.0 5_566 . ?
Zn1 Sb1 Ca5 119.69(4) 5_566 7_565 ?
Zn1 Sb1 Ca5 60.31(4) . 7_565 ?
Ca3 Sb1 Ca5 103.42(4) 1_556 7_565 ?
Ca3 Sb1 Ca5 76.58(4) 5_565 7_565 ?
Ca3 Sb1 Ca5 76.58(4) 5_566 7_565 ?
Ca3 Sb1 Ca5 103.42(4) . 7_565 ?
Zn1 Sb1 Ca5 60.31(4) 5_566 3_556 ?
Zn1 Sb1 Ca5 119.69(4) . 3_556 ?
Ca3 Sb1 Ca5 76.58(4) 1_556 3_556 ?
Ca3 Sb1 Ca5 103.42(4) 5_565 3_556 ?
Ca3 Sb1 Ca5 103.42(4) 5_566 3_556 ?
Ca3 Sb1 Ca5 76.58(4) . 3_556 ?
Ca5 Sb1 Ca5 180.0 7_565 3_556 ?
Zn3 Sb2 Zn1 121.68(3) . 7_665 ?
Zn3 Sb2 Zn1 121.68(3) . 7_664 ?
Zn1 Sb2 Zn1 112.98(4) 7_665 7_664 ?
Zn3 Sb2 Ca2 140.15(14) . 7_665 ?
Zn1 Sb2 Ca2 72.89(3) 7_665 7_665 ?
Zn1 Sb2 Ca2 72.89(3) 7_664 7_665 ?
Zn3 Sb2 Ca1 72.04(9) . 3_556 ?
Zn1 Sb2 Ca1 72.74(2) 7_665 3_556 ?
Zn1 Sb2 Ca1 147.70(3) 7_664 3_556 ?
Ca2 Sb2 Ca1 79.25(3) 7_665 3_556 ?
Zn3 Sb2 Ca1 72.04(9) . 3 ?
Zn1 Sb2 Ca1 147.70(3) 7_665 3 ?
Zn1 Sb2 Ca1 72.74(2) 7_664 3 ?
Ca2 Sb2 Ca1 79.25(3) 7_665 3 ?
Ca1 Sb2 Ca1 86.444(15) 3_556 3 ?
Zn3 Sb2 Ca5 65.36(9) . 1_554 ?
Zn1 Sb2 Ca5 132.89(4) 7_665 1_554 ?
Zn1 Sb2 Ca5 63.34(3) 7_664 1_554 ?
Ca2 Sb2 Ca5 135.12(3) 7_665 1_554 ?
Ca1 Sb2 Ca5 137.35(4) 3_556 1_554 ?
Ca1 Sb2 Ca5 78.92(3) 3 1_554 ?
Zn3 Sb2 Ca5 65.36(9) . . ?
Zn1 Sb2 Ca5 63.34(3) 7_665 . ?
Zn1 Sb2 Ca5 132.89(4) 7_664 . ?
Ca2 Sb2 Ca5 135.12(3) 7_665 . ?
Ca1 Sb2 Ca5 78.92(3) 3_556 . ?
Ca1 Sb2 Ca5 137.35(4) 3 . ?
Ca5 Sb2 Ca5 85.26(4) 1_554 . ?
Zn3 Sb2 Ca3 150.94(14) . 7_665 ?
Zn1 Sb2 Ca3 57.20(2) 7_665 7_665 ?
Zn1 Sb2 Ca3 57.20(2) 7_664 7_665 ?
Ca2 Sb2 Ca3 68.91(4) 7_665 7_665 ?
Ca1 Sb2 Ca3 126.172(18) 3_556 7_665 ?
Ca1 Sb2 Ca3 126.172(18) 3 7_665 ?
Ca5 Sb2 Ca3 94.02(4) 1_554 7_665 ?
Ca5 Sb2 Ca3 94.02(4) . 7_665 ?
Zn2 Sb3 Zn2 114.89(4) 1_554 . ?
Zn2 Sb3 Ca3 111.75(3) 1_554 3_545 ?
Zn2 Sb3 Ca3 111.75(3) . 3_545 ?
Zn2 Sb3 Ca5 158.82(4) 1_554 . ?
Zn2 Sb3 Ca5 75.32(3) . . ?
Ca3 Sb3 Ca5 78.62(4) 3_545 . ?
Zn2 Sb3 Ca5 75.32(3) 1_554 1_554 ?
Zn2 Sb3 Ca5 158.82(4) . 1_554 ?
Ca3 Sb3 Ca5 78.62(4) 3_545 1_554 ?
Ca5 Sb3 Ca5 89.42(5) . 1_554 ?
Zn2 Sb3 Ca4 81.61(3) 1_554 . ?
Zn2 Sb3 Ca4 81.61(3) . . ?
Ca3 Sb3 Ca4 152.21(5) 3_545 . ?
Ca5 Sb3 Ca4 81.74(4) . . ?
Ca5 Sb3 Ca4 81.74(4) 1_554 . ?
Zn2 Sb3 Ca4 76.11(3) 1_554 3_545 ?
Zn2 Sb3 Ca4 76.11(3) . 3_545 ?
Ca3 Sb3 Ca4 70.02(4) 3_545 3_545 ?
Ca5 Sb3 Ca4 125.05(4) . 3_545 ?
Ca5 Sb3 Ca4 125.05(4) 1_554 3_545 ?
Ca4 Sb3 Ca4 137.768(19) . 3_545 ?
Zn2 Sb3 Ca2 57.53(2) 1_554 . ?
Zn2 Sb3 Ca2 57.53(2) . . ?
Ca3 Sb3 Ca2 137.44(5) 3_545 . ?
Ca5 Sb3 Ca2 127.38(3) . . ?
Ca5 Sb3 Ca2 127.38(3) 1_554 . ?
Ca4 Sb3 Ca2 70.34(4) . . ?
Ca4 Sb3 Ca2 67.42(4) 3_545 . ?
Zn3 Sb4 Zn3 121.81(17) 1_556 . ?
Zn3 Sb4 Zn2 118.97(9) 1_556 3_556 ?
Zn3 Sb4 Zn2 118.97(9) . 3_556 ?
Zn3 Sb4 Ca2 64.30(11) 1_556 3_556 ?
Zn3 Sb4 Ca2 144.90(13) . 3_556 ?
Zn2 Sb4 Ca2 63.56(3) 3_556 3_556 ?
Zn3 Sb4 Ca2 144.90(13) 1_556 3 ?
Zn3 Sb4 Ca2 64.30(11) . 3 ?
Zn2 Sb4 Ca2 63.56(3) 3_556 3 ?
Ca2 Sb4 Ca2 91.50(5) 3_556 3 ?
Zn3 Sb4 Ca4 139.04(13) 1_556 . ?
Zn3 Sb4 Ca4 60.79(10) . . ?
Zn2 Sb4 Ca4 77.54(4) 3_556 . ?
Ca2 Sb4 Ca4 140.62(5) 3_556 . ?
Ca2 Sb4 Ca4 75.75(4) 3 . ?
Zn3 Sb4 Ca4 60.79(10) 1_556 1_556 ?
Zn3 Sb4 Ca4 139.04(13) . 1_556 ?
Zn2 Sb4 Ca4 77.54(4) 3_556 1_556 ?
Ca2 Sb4 Ca4 75.75(4) 3_556 1_556 ?
Ca2 Sb4 Ca4 140.62(5) 3 1_556 ?
Ca4 Sb4 Ca4 90.69(5) . 1_556 ?
Zn3 Sb4 Ca5 65.76(11) 1_556 . ?
Zn3 Sb4 Ca5 65.76(11) . . ?
Zn2 Sb4 Ca5 152.73(4) 3_556 . ?
Ca2 Sb4 Ca5 129.94(3) 3_556 . ?
Ca2 Sb4 Ca5 129.94(3) 3 . ?
Ca4 Sb4 Ca5 83.41(4) . . ?
Ca4 Sb4 Ca5 83.41(4) 1_556 . ?
Zn3 Sb4 Ca1 71.33(10) 1_556 3_556 ?
Zn3 Sb4 Ca1 71.33(10) . 3_556 ?
Zn2 Sb4 Ca1 126.03(3) 3_556 3_556 ?
Ca2 Sb4 Ca1 80.06(3) 3_556 3_556 ?
Ca2 Sb4 Ca1 80.06(3) 3 3_556 ?
Ca4 Sb4 Ca1 131.90(3) . 3_556 ?
Ca4 Sb4 Ca1 131.90(3) 1_556 3_556 ?
Ca5 Sb4 Ca1 81.24(3) . 3_556 ?
Zn1 Sb5 Zn2 115.61(4) . . ?
Zn1 Sb5 Ca4 132.64(3) . 1_556 ?
Zn2 Sb5 Ca4 82.21(4) . 1_556 ?
Zn1 Sb5 Ca4 132.64(3) . . ?
Zn2 Sb5 Ca4 82.21(4) . . ?
Ca4 Sb5 Ca4 91.22(5) 1_556 . ?
Zn1 Sb5 Ca2 73.12(4) . . ?
Zn2 Sb5 Ca2 63.18(3) . . ?
Ca4 Sb5 Ca2 144.78(5) 1_556 . ?
Ca4 Sb5 Ca2 78.45(4) . . ?
Zn1 Sb5 Ca2 73.12(4) . 1_556 ?
Zn2 Sb5 Ca2 63.18(3) . 1_556 ?
Ca4 Sb5 Ca2 78.45(4) 1_556 1_556 ?
Ca4 Sb5 Ca2 144.78(5) . 1_556 ?
Ca2 Sb5 Ca2 90.76(5) . 1_556 ?
Zn1 Sb5 Ca3 64.39(3) . . ?
Zn2 Sb5 Ca3 134.28(2) . . ?
Ca4 Sb5 Ca3 134.02(5) 1_556 . ?
Ca4 Sb5 Ca3 72.11(4) . . ?
Ca2 Sb5 Ca3 74.82(4) . . ?
Ca2 Sb5 Ca3 137.41(5) 1_556 . ?
Zn1 Sb5 Ca3 64.39(3) . 1_556 ?
Zn2 Sb5 Ca3 134.28(2) . 1_556 ?
Ca4 Sb5 Ca3 72.11(4) 1_556 1_556 ?
Ca4 Sb5 Ca3 134.02(5) . 1_556 ?
Ca2 Sb5 Ca3 137.41(5) . 1_556 ?
Ca2 Sb5 Ca3 74.82(4) 1_556 1_556 ?
Ca3 Sb5 Ca3 89.04(4) . 1_556 ?
Sb5 Zn1 Sb2 116.29(2) . 7_565 ?
Sb5 Zn1 Sb2 116.29(2) . 7_566 ?
Sb2 Zn1 Sb2 112.98(4) 7_565 7_566 ?
Sb5 Zn1 Sb1 101.73(3) . . ?
Sb2 Zn1 Sb1 103.45(3) 7_565 . ?
Sb2 Zn1 Sb1 103.45(3) 7_566 . ?
Sb5 Zn1 Ca3 66.41(3) . 1_556 ?
Sb2 Zn1 Ca3 164.01(5) 7_565 1_556 ?
Sb2 Zn1 Ca3 76.88(3) 7_566 1_556 ?
Sb1 Zn1 Ca3 61.13(3) . 1_556 ?
Sb5 Zn1 Ca3 66.41(3) . . ?
Sb2 Zn1 Ca3 76.88(3) 7_565 . ?
Sb2 Zn1 Ca3 164.01(5) 7_566 . ?
Sb1 Zn1 Ca3 61.13(3) . . ?
Ca3 Zn1 Ca3 90.89(5) 1_556 . ?
Sb5 Zn1 Ca5 169.69(5) . 7_565 ?
Sb2 Zn1 Ca5 67.87(3) 7_565 7_565 ?
Sb2 Zn1 Ca5 67.87(3) 7_566 7_565 ?
Sb1 Zn1 Ca5 67.95(4) . 7_565 ?
Ca3 Zn1 Ca5 106.89(4) 1_556 7_565 ?
Ca3 Zn1 Ca5 106.89(4) . 7_565 ?
Sb5 Zn1 Ca2 60.19(3) . 1_556 ?
Sb2 Zn1 Ca2 124.55(4) 7_565 1_556 ?
Sb2 Zn1 Ca2 59.39(3) 7_566 1_556 ?
Sb1 Zn1 Ca2 131.98(3) . 1_556 ?
Ca3 Zn1 Ca2 71.06(4) 1_556 1_556 ?
Ca3 Zn1 Ca2 126.53(5) . 1_556 ?
Ca5 Zn1 Ca2 126.36(4) 7_565 1_556 ?
Sb5 Zn1 Ca2 60.19(3) . . ?
Sb2 Zn1 Ca2 59.39(3) 7_565 . ?
Sb2 Zn1 Ca2 124.55(4) 7_566 . ?
Sb1 Zn1 Ca2 131.98(3) . . ?
Ca3 Zn1 Ca2 126.53(5) 1_556 . ?
Ca3 Zn1 Ca2 71.06(4) . . ?
Ca5 Zn1 Ca2 126.36(4) 7_565 . ?
Ca2 Zn1 Ca2 80.40(4) 1_556 . ?
Sb5 Zn1 Ca1 114.05(3) . . ?
Sb2 Zn1 Ca1 61.22(2) 7_565 . ?
Sb2 Zn1 Ca1 61.22(2) 7_566 . ?
Sb1 Zn1 Ca1 144.22(3) . . ?
Ca3 Zn1 Ca1 133.58(3) 1_556 . ?
Ca3 Zn1 Ca1 133.58(3) . . ?
Ca5 Zn1 Ca1 76.26(4) 7_565 . ?
Ca2 Zn1 Ca1 70.91(3) 1_556 . ?
Ca2 Zn1 Ca1 70.91(3) . . ?
Sb3 Zn2 Sb3 114.89(4) 1_556 . ?
Sb3 Zn2 Sb4 112.81(3) 1_556 3_546 ?
Sb3 Zn2 Sb4 112.81(3) . 3_546 ?
Sb3 Zn2 Sb5 106.81(3) 1_556 . ?
Sb3 Zn2 Sb5 106.81(3) . . ?
Sb4 Zn2 Sb5 101.40(4) 3_546 . ?
Sb3 Zn2 Ca2 167.66(4) 1_556 . ?
Sb3 Zn2 Ca2 76.64(3) . . ?
Sb4 Zn2 Ca2 63.61(4) 3_546 . ?
Sb5 Zn2 Ca2 63.96(4) . . ?
Sb3 Zn2 Ca2 76.64(3) 1_556 1_556 ?
Sb3 Zn2 Ca2 167.66(4) . 1_556 ?
Sb4 Zn2 Ca2 63.61(4) 3_546 1_556 ?
Sb5 Zn2 Ca2 63.96(4) . 1_556 ?
Ca2 Zn2 Ca2 91.55(5) . 1_556 ?
Sb3 Zn2 Ca5 59.00(2) 1_556 . ?
Sb3 Zn2 Ca5 59.00(2) . . ?
Sb4 Zn2 Ca5 152.93(5) 3_546 . ?
Sb5 Zn2 Ca5 105.66(4) . . ?
Ca2 Zn2 Ca5 129.82(3) . . ?
Ca2 Zn2 Ca5 129.82(3) 1_556 . ?
Sb3 Zn2 Ca4 120.97(4) 1_556 3_545 ?
Sb3 Zn2 Ca4 60.06(3) . 3_545 ?
Sb4 Zn2 Ca4 55.64(3) 3_546 3_545 ?
Sb5 Zn2 Ca4 131.75(3) . 3_545 ?
Ca2 Zn2 Ca4 67.80(4) . 3_545 ?
Ca2 Zn2 Ca4 118.94(5) 1_556 3_545 ?
Ca5 Zn2 Ca4 104.20(4) . 3_545 ?
Sb3 Zn2 Ca4 60.06(3) 1_556 3_546 ?
Sb3 Zn2 Ca4 120.97(4) . 3_546 ?
Sb4 Zn2 Ca4 55.64(3) 3_546 3_546 ?
Sb5 Zn2 Ca4 131.75(3) . 3_546 ?
Ca2 Zn2 Ca4 118.94(5) . 3_546 ?
Ca2 Zn2 Ca4 67.80(4) 1_556 3_546 ?
Ca5 Zn2 Ca4 104.20(4) . 3_546 ?
Ca4 Zn2 Ca4 73.93(4) 3_545 3_546 ?
Sb2 Zn3 Sb4 118.26(9) . 1_554 ?
Sb2 Zn3 Sb4 118.26(9) . . ?
Sb4 Zn3 Sb4 121.81(17) 1_554 . ?
Sb2 Zn3 Ca4 149.2(2) . . ?
Sb4 Zn3 Ca4 69.52(9) 1_554 . ?
Sb4 Zn3 Ca4 69.52(9) . . ?
Sb2 Zn3 Ca2 130.9(2) . 3 ?
Sb4 Zn3 Ca2 66.81(11) 1_554 3 ?
Sb4 Zn3 Ca2 66.81(11) . 3 ?
Ca4 Zn3 Ca2 79.89(12) . 3 ?
Sb2 Zn3 Ca5 71.10(11) . 1_554 ?
Sb4 Zn3 Ca5 66.88(6) 1_554 1_554 ?
Sb4 Zn3 Ca5 147.1(2) . 1_554 ?
Ca4 Zn3 Ca5 87.43(13) . 1_554 ?
Ca2 Zn3 Ca5 133.55(7) 3 1_554 ?
Sb2 Zn3 Ca5 71.10(11) . . ?
Sb4 Zn3 Ca5 147.1(2) 1_554 . ?
Sb4 Zn3 Ca5 66.88(6) . . ?
Ca4 Zn3 Ca5 87.43(13) . . ?
Ca2 Zn3 Ca5 133.55(7) 3 . ?
Ca5 Zn3 Ca5 89.65(15) 1_554 . ?
Sb2 Zn3 Ca1 65.77(9) . 3_556 ?
Sb4 Zn3 Ca1 134.3(2) 1_554 3_556 ?
Sb4 Zn3 Ca1 63.29(7) . 3_556 ?
Ca4 Zn3 Ca1 132.58(9) . 3_556 ?
Ca2 Zn3 Ca1 77.90(11) 3 3_556 ?
Ca5 Zn3 Ca1 136.82(14) 1_554 3_556 ?
Ca5 Zn3 Ca1 78.68(5) . 3_556 ?
Sb2 Zn3 Ca1 65.77(9) . 3 ?
Sb4 Zn3 Ca1 63.29(7) 1_554 3 ?
Sb4 Zn3 Ca1 134.3(2) . 3 ?
Ca4 Zn3 Ca1 132.58(9) . 3 ?
Ca2 Zn3 Ca1 77.90(11) 3 3 ?
Ca5 Zn3 Ca1 78.68(5) 1_554 3 ?
Ca5 Zn3 Ca1 136.82(14) . 3 ?
Ca1 Zn3 Ca1 82.07(11) 3_556 3 ?

loop_
_geom_bond_atom_site_label_1
_geom_bond_atom_site_label_2
_geom_bond_distance
_geom_bond_site_symmetry_2
_geom_bond_publ_flag
Ca1 Sb4 3.2612(6) 7_565 y
Ca1 Sb4 3.2612(6) 3_546 y
Ca1 Sb2 3.3157(4) 7_566 y
Ca1 Sb2 3.3157(4) 3_545 y
Ca1 Sb2 3.3157(4) 7_565 y
Ca1 Sb2 3.3157(4) 3_546 y
Ca1 Zn3 3.459(4) 7_565 y
Ca1 Zn3 3.459(4) 3_546 y
Ca1 Zn3 3.459(4) 7_566 y
Ca1 Zn3 3.459(4) 3_545 y
Ca1 Zn1 3.6126(11) . y
Ca1 Zn1 3.6126(11) 5_556 y
Ca2 Zn3 3.107(6) 3_545 y
Ca2 Sb2 3.1683(18) 7_565 y
Ca2 Zn2 3.1688(14) . y
Ca2 Zn2 3.1688(14) 1_554 y
Ca2 Sb4 3.1700(13) 3_545 y
Ca2 Sb4 3.1700(13) 3_546 y
Ca2 Sb5 3.1902(13) . y
Ca2 Sb5 3.1902(13) 1_554 y
Ca2 Zn1 3.5181(15) . y
Ca2 Zn1 3.5181(15) 1_554 y
Ca2 Sb3 3.6541(18) . y
Ca2 Ca3 3.906(2) . y
Ca3 Sb1 3.1154(11) 1_554 y
Ca3 Sb1 3.1154(11) . y
Ca3 Zn1 3.1867(14) 1_554 y
Ca3 Zn1 3.1867(14) . y
Ca3 Sb3 3.2084(18) 3 y
Ca3 Sb5 3.2386(13) 1_554 y
Ca3 Sb5 3.2386(13) . y
Ca3 Sb2 3.6923(19) 7_565 y
Ca3 Ca4 3.777(2) . y
Ca3 Ca5 4.077(2) 3_556 y
Ca3 Ca5 4.077(2) 3 y
Ca4 Zn3 2.974(5) . y
Ca4 Sb5 3.1777(13) 1_554 y
Ca4 Sb5 3.1777(13) . y
Ca4 Sb4 3.1922(13) . y
Ca4 Sb4 3.1922(13) 1_554 y
Ca4 Sb3 3.3203(19) . y
Ca4 Sb3 3.3706(19) 3 y
Ca4 Zn2 3.7761(16) 3_556 y
Ca4 Zn2 3.7760(16) 3 y
Ca4 Ca2 3.906(2) 3 y
Ca5 Zn3 3.221(4) 1_556 y
Ca5 Zn3 3.221(4) . y
Ca5 Sb3 3.2278(13) . y
Ca5 Sb3 3.2278(13) 1_556 y
Ca5 Zn1 3.235(2) 7_665 y
Ca5 Sb4 3.249(2) . y
Ca5 Sb2 3.3528(14) 1_556 y
Ca5 Sb2 3.3528(14) . y
Ca5 Sb1 3.4513(19) 3_546 y
Ca5 Zn2 3.643(2) . y
Ca5 Ca3 4.077(2) 3_545 y
Ca5 Ca3 4.077(2) 3_546 y
Sb1 Zn1 2.9237(11) 5_566 y
Sb1 Zn1 2.9237(11) . y
Sb1 Ca3 3.1154(11) 1_556 y
Sb1 Ca3 3.1154(11) 5_565 y
Sb1 Ca3 3.1154(11) 5_566 y
Sb1 Ca5 3.4513(19) 7_565 y
Sb1 Ca5 3.4513(19) 3_556 y
Sb2 Zn3 2.442(4) . y
Sb2 Zn1 2.7234(7) 7_665 y
Sb2 Zn1 2.7234(7) 7_664 y
Sb2 Ca2 3.1683(18) 7_665 y
Sb2 Ca1 3.3157(4) 3_556 y
Sb2 Ca1 3.3157(4) 3 y
Sb2 Ca5 3.3528(14) 1_554 y
Sb2 Ca3 3.6923(19) 7_665 y
Sb3 Zn2 2.6939(6) 1_554 y
Sb3 Zn2 2.6939(6) . y
Sb3 Ca3 3.2084(18) 3_545 y
Sb3 Ca5 3.2278(13) 1_554 y
Sb3 Ca4 3.3706(19) 3_545 y
Sb4 Zn3 2.599(2) 1_556 y
Sb4 Zn3 2.599(2) . y
Sb4 Zn2 2.8199(12) 3_556 y
Sb4 Ca2 3.1700(13) 3_556 y
Sb4 Ca2 3.1700(13) 3 y
Sb4 Ca4 3.1922(13) 1_556 y
Sb4 Ca1 3.2612(6) 3_556 y
Sb5 Zn1 2.6752(11) . y
Sb5 Zn2 2.8304(12) . y
Sb5 Ca4 3.1777(13) 1_556 y
Sb5 Ca2 3.1902(13) 1_556 y
Sb5 Ca3 3.2386(13) 1_556 y
Zn1 Sb2 2.7234(7) 7_565 y
Zn1 Sb2 2.7234(7) 7_566 y
Zn1 Ca3 3.1867(15) 1_556 y
Zn1 Ca5 3.235(2) 7_565 y
Zn1 Ca2 3.5181(15) 1_556 y
Zn2 Sb3 2.6939(6) 1_556 y
Zn2 Sb4 2.8199(12) 3_546 y
Zn2 Ca2 3.1688(14) 1_556 y
Zn2 Ca4 3.7761(16) 3_545 y
Zn2 Ca4 3.7760(16) 3_546 y
Zn3 Sb4 2.599(2) 1_554 y
Zn3 Ca2 3.107(6) 3 y
Zn3 Ca5 3.221(4) 1_554 y
Zn3 Ca1 3.459(4) 3_556 y
Zn3 Ca1 3.459(4) 3 y
